data_2211435
loop_
_publ_author_name
'Ding, Wei-Lin'
'Xing, Zhi-Tao'
'Wang, Pin-Liang'
'Wang, Hai-Bo'
'Shen, Yong-Mei'

_publ_section_title
;
 2-[3-(4-Methylphenyl)-1,2,4-oxadiazol-5-yl]phenol
;
_journal_coeditor_code HB2209
_journal_issue 12
_journal_name_full 'Acta Crystallographica Section E'
_journal_page_first o5840
_journal_page_last o5841
_journal_paper_doi 10.1107/S1600536806049361
_journal_volume 62
_journal_year 2006
_chemical_formula_iupac 'C15 H12 N2 O2'
_chemical_formula_moiety 'C15 H12 N2 O2'
_chemical_formula_sum 'C15 H12 N2 O2'
_chemical_formula_weight 252.27
_chemical_name_systematic
;
2-[3-(4-Methylphenyl)-1,2,4-oxadiazol-5-yl]phenol
;
_space_group_IT_number 4
_symmetry_cell_setting monoclinic
_symmetry_space_group_name_Hall 'P 2yb'
_symmetry_space_group_name_H-M 'P 1 21 1'
_atom_sites_solution_hydrogens geom
_atom_sites_solution_primary direct
_atom_sites_solution_secondary difmap
_audit_creation_method SHELXL97
_cell_angle_alpha 90.00
_cell_angle_beta 99.14(3)
_cell_angle_gamma 90.00
_cell_formula_units_Z 2
_cell_length_a 6.5110(13)
_cell_length_b 5.1720(10)
_cell_length_c 18.763(4)
_cell_measurement_reflns_used 25
_cell_measurement_temperature 293(2)
_cell_measurement_theta_max 12
_cell_measurement_theta_min 9
_cell_volume 623.8(2)
_computing_cell_refinement 'CAD-4 Software'
_computing_data_collection 'CAD-4 Software (Enraf--Nonius, 1989)'
_computing_data_reduction 'XCAD4 (Harms & Wocadlo, 1995)'
_computing_molecular_graphics 'SHELXTL (Siemens, 1996)'
_computing_publication_material 'PLATON (Spek, 2003)'
_computing_structure_refinement 'SHELXL97 (Sheldrick, 1997)'
_computing_structure_solution 'SHELXS97 (Sheldrick, 1997)'
_diffrn_ambient_temperature 293(2)
_diffrn_measured_fraction_theta_full 0.996
_diffrn_measured_fraction_theta_max 0.996
_diffrn_measurement_device_type 'Enraf--Nonius CAD-4'
_diffrn_measurement_method \w/2\q
_diffrn_radiation_monochromator graphite
_diffrn_radiation_source 'fine-focus sealed tube'
_diffrn_radiation_type MoK\a
_diffrn_radiation_wavelength 0.71073
_diffrn_reflns_av_R_equivalents 0.0323
_diffrn_reflns_av_sigmaI/netI 0.0508
_diffrn_reflns_limit_h_max 8
_diffrn_reflns_limit_h_min 0
_diffrn_reflns_limit_k_max 6
_diffrn_reflns_limit_k_min 0
_diffrn_reflns_limit_l_max 22
_diffrn_reflns_limit_l_min -23
_diffrn_reflns_number 1483
_diffrn_reflns_theta_full 26.00
_diffrn_reflns_theta_max 26.00
_diffrn_reflns_theta_min 1.10
_diffrn_standards_decay_% 0
_diffrn_standards_interval_count 200
_diffrn_standards_interval_time 120
_diffrn_standards_number 3
_exptl_absorpt_coefficient_mu 0.091
_exptl_absorpt_correction_T_max 0.991
_exptl_absorpt_correction_T_min 0.973
_exptl_absorpt_correction_type psi-scan
_exptl_absorpt_process_details '(North <i>et al.</i>,  1968)'
_exptl_crystal_colour Colourless
_exptl_crystal_density_diffrn 1.343
_exptl_crystal_density_method 'not measured'
_exptl_crystal_description Block
_exptl_crystal_F_000 264
_exptl_crystal_size_max 0.30
_exptl_crystal_size_mid 0.10
_exptl_crystal_size_min 0.10
_refine_diff_density_max 0.209
_refine_diff_density_min -0.210
_refine_ls_abs_structure_details none
_refine_ls_extinction_method none
_refine_ls_goodness_of_fit_ref 1.064
_refine_ls_hydrogen_treatment constr
_refine_ls_matrix_type full
_refine_ls_number_parameters 172
_refine_ls_number_reflns 1360
_refine_ls_number_restraints 1
_refine_ls_restrained_S_all 1.064
_refine_ls_R_factor_all 0.1041
_refine_ls_R_factor_gt 0.0629
_refine_ls_shift/su_max 0.000
_refine_ls_shift/su_mean 0.000
_refine_ls_structure_factor_coef Fsqd
_refine_ls_weighting_details 'calc w = 1/[\s^2^(Fo^2^)+(0.099P)^2^] where P=(Fo^2^+2Fc^2^)/3'
_refine_ls_weighting_scheme calc
_refine_ls_wR_factor_gt 0.1515
_refine_ls_wR_factor_ref 0.1808
_reflns_number_gt 900
_reflns_number_total 1360
_reflns_threshold_expression I>2\s(I)
_cod_data_source_file hb2209.cif
_cod_data_source_block I
_cod_depositor_comments
;
The following automatic conversions were performed:
'_symmetry_cell_setting' value 'Monoclinic' changed to 'monoclinic'
according to '/home/saulius/struct/CIF-dictionaries/cif_core.dic'
dictionary named 'cif_core.dic' version 2.4.1 from 2010-06-29.

Automatic conversion script
Id: cif_fix_enum 1527 2010-12-29 10:47:43Z saulius 

The following automatic conversions were performed:

'_symmetry_cell_setting' value 'Monoclinic' changed to 'monoclinic'
according to /home/saulius/struct/CIF-dictionaries/cif_core.dic
dictionary named 'cif_core.dic' version 2.4.1 from 2010-06-29.

Automatic conversion script
Id: cif_fix_values 1715 2011-07-08 13:25:40Z adriana 
;
_cod_original_sg_symbol_H-M 'P 21'
_cod_database_code 2211435
_cod_database_fobs_code 2211435

loop_
_symmetry_equiv_pos_as_xyz
'x, y, z'
'-x, y+1/2, -z'

loop_
_atom_site_type_symbol
_atom_site_label
_atom_site_fract_x
_atom_site_fract_y
_atom_site_fract_z
_atom_site_U_iso_or_equiv
_atom_site_adp_type
_atom_site_calc_flag
_atom_site_refinement_flags
_atom_site_occupancy
O O1 0.3517(5) 1.0967(8) 0.2605(2) 0.0667(11) Uani d . 1
O O2 0.9481(6) 1.2325(9) 0.3728(2) 0.0789(13) Uani d . 1
H H2A 0.9092 1.1246 0.3416 0.118 Uiso calc R 1
N N1 0.3661(6) 0.8946(10) 0.2106(2) 0.0657(13) Uani d . 1
N N2 0.6824(6) 0.9897(8) 0.2723(2) 0.0515(11) Uani d . 1
C C1 0.9121(10) 0.0519(13) 0.0584(3) 0.084(2) Uani d . 1
H H1B 0.8061 -0.0175 0.0220 0.126 Uiso calc R 1
H H1C 0.9686 -0.0838 0.0905 0.126 Uiso calc R 1
H H1D 1.0208 0.1260 0.0358 0.126 Uiso calc R 1
C C2 0.8201(8) 0.2562(11) 0.1000(3) 0.0584(14) Uani d . 1
C C3 0.9425(8) 0.3869(12) 0.1558(3) 0.0646(15) Uani d . 1
H H3A 1.0830 0.3461 0.1671 0.078 Uiso calc R 1
C C4 0.8602(8) 0.5773(11) 0.1952(3) 0.0616(15) Uani d . 1
H H4A 0.9449 0.6627 0.2324 0.074 Uiso calc R 1
C C5 0.6521(7) 0.6386(11) 0.1787(3) 0.0499(12) Uani d . 1
C C6 0.5298(8) 0.5093(12) 0.1238(3) 0.0637(15) Uani d . 1
H H6A 0.3891 0.5491 0.1128 0.076 Uiso calc R 1
C C7 0.6130(9) 0.3208(13) 0.0845(3) 0.0697(17) Uani d . 1
H H7A 0.5277 0.2368 0.0471 0.084 Uiso calc R 1
C C8 0.5640(7) 0.8413(10) 0.2205(2) 0.0499(12) Uani d . 1
C C9 0.5446(7) 1.1411(11) 0.2946(3) 0.0533(13) Uani d . 1
C C10 0.5832(8) 1.3408(10) 0.3479(3) 0.0557(13) Uani d . 1
C C11 0.4232(9) 1.4999(11) 0.3631(3) 0.0666(16) Uani d . 1
H H11A 0.2889 1.4756 0.3385 0.080 Uiso calc R 1
C C12 0.4603(11) 1.6904(13) 0.4135(4) 0.0770(18) Uani d . 1
H H12A 0.3530 1.7981 0.4226 0.092 Uiso calc R 1
C C13 0.6590(12) 1.7223(15) 0.4511(3) 0.0830(19) Uani d . 1
H H13A 0.6837 1.8494 0.4865 0.100 Uiso calc R 1
C C14 0.8190(11) 1.5718(14) 0.4375(3) 0.0809(19) Uani d . 1
H H14A 0.9524 1.5983 0.4625 0.097 Uiso calc R 1
C C15 0.7820(8) 1.3768(11) 0.3855(3) 0.0598(14) Uani d . 1

loop_
_atom_site_aniso_label
_atom_site_aniso_U_11
_atom_site_aniso_U_22
_atom_site_aniso_U_33
_atom_site_aniso_U_12
_atom_site_aniso_U_13
_atom_site_aniso_U_23
O1 0.057(2) 0.059(2) 0.082(2) 0.003(2) 0.0037(18) -0.004(2)
O2 0.068(2) 0.069(3) 0.093(3) -0.008(2) -0.009(2) -0.014(2)
N1 0.056(3) 0.059(3) 0.080(3) -0.002(2) 0.004(2) -0.009(3)
N2 0.049(2) 0.045(2) 0.060(2) -0.006(2) 0.0055(19) 0.006(2)
C1 0.114(5) 0.055(4) 0.088(4) 0.012(4) 0.033(4) 0.000(4)
C2 0.070(3) 0.039(3) 0.067(3) 0.002(3) 0.014(3) 0.013(3)
C3 0.056(3) 0.060(4) 0.077(4) 0.004(3) 0.008(3) 0.015(4)
C4 0.057(3) 0.052(3) 0.074(3) -0.005(3) 0.004(2) 0.007(3)
C5 0.051(3) 0.044(3) 0.054(3) -0.007(3) 0.004(2) 0.010(3)
C6 0.056(3) 0.063(4) 0.069(3) -0.003(3) 0.000(3) -0.003(3)
C7 0.078(4) 0.066(4) 0.064(3) -0.011(4) 0.004(3) -0.004(3)
C8 0.048(3) 0.044(3) 0.057(3) -0.004(3) 0.006(2) 0.007(3)
C9 0.054(3) 0.047(3) 0.058(3) -0.008(3) 0.007(2) 0.004(3)
C10 0.070(3) 0.044(3) 0.057(3) -0.010(3) 0.019(2) 0.005(3)
C11 0.078(4) 0.049(3) 0.078(4) -0.009(3) 0.030(3) 0.005(3)
C12 0.097(5) 0.053(4) 0.090(4) -0.002(4) 0.044(4) 0.001(4)
C13 0.119(6) 0.060(4) 0.074(4) -0.004(5) 0.030(4) -0.006(4)
C14 0.104(5) 0.065(4) 0.068(4) -0.023(4) -0.004(3) 0.001(4)
C15 0.070(3) 0.048(3) 0.061(3) -0.010(3) 0.008(3) 0.002(3)

loop_
_atom_type_symbol
_atom_type_description
_atom_type_scat_dispersion_real
_atom_type_scat_dispersion_imag
_atom_type_scat_source
C C 0.0033 0.0016 'International Tables Vol C Tables 4.2.6.8 and 6.1.1.4'
H H 0.0000 0.0000 'International Tables Vol C Tables 4.2.6.8 and 6.1.1.4'
N N 0.0061 0.0033 'International Tables Vol C Tables 4.2.6.8 and 6.1.1.4'
O O 0.0106 0.0060 'International Tables Vol C Tables 4.2.6.8 and 6.1.1.4'

loop_
_geom_angle_atom_site_label_1
_geom_angle_atom_site_label_2
_geom_angle_atom_site_label_3
_geom_angle
C9 O1 N1 106.7(4)
C15 O2 H2A 109.5
C8 N1 O1 103.3(4)
C9 N2 C8 103.0(4)
C2 C1 H1B 109.5
C2 C1 H1C 109.5
H1B C1 H1C 109.5
C2 C1 H1D 109.5
H1B C1 H1D 109.5
H1C C1 H1D 109.5
C7 C2 C3 117.9(5)
C7 C2 C1 121.5(6)
C3 C2 C1 120.6(5)
C2 C3 C4 121.5(5)
C2 C3 H3A 119.2
C4 C3 H3A 119.2
C5 C4 C3 119.5(5)
C5 C4 H4A 120.2
C3 C4 H4A 120.2
C6 C5 C4 119.2(5)
C6 C5 C8 121.1(4)
C4 C5 C8 119.7(5)
C5 C6 C7 121.0(5)
C5 C6 H6A 119.5
C7 C6 H6A 119.5
C2 C7 C6 120.8(5)
C2 C7 H7A 119.6
C6 C7 H7A 119.6
N1 C8 N2 114.4(5)
N1 C8 C5 122.2(5)
N2 C8 C5 123.3(4)
N2 C9 O1 112.6(5)
N2 C9 C10 127.0(4)
O1 C9 C10 120.4(5)
C15 C10 C11 119.1(5)
C15 C10 C9 119.9(5)
C11 C10 C9 121.0(5)
C12 C11 C10 121.0(6)
C12 C11 H11A 119.5
C10 C11 H11A 119.5
C11 C12 C13 119.3(7)
C11 C12 H12A 120.3
C13 C12 H12A 120.3
C14 C13 C12 121.3(7)
C14 C13 H13A 119.4
C12 C13 H13A 119.4
C13 C14 C15 119.6(6)
C13 C14 H14A 120.2
C15 C14 H14A 120.2
O2 C15 C10 122.7(5)
O2 C15 C14 117.6(5)
C10 C15 C14 119.7(6)

loop_
_geom_bond_atom_site_label_1
_geom_bond_atom_site_label_2
_geom_bond_distance
O1 C9 1.336(6)
O1 N1 1.416(6)
O2 C15 1.365(6)
O2 H2A 0.8200
N1 C8 1.302(6)
N2 C9 1.309(6)
N2 C8 1.375(6)
C1 C2 1.495(8)
C1 H1B 0.9600
C1 H1C 0.9600
C1 H1D 0.9600
C2 C7 1.375(8)
C2 C3 1.386(8)
C3 C4 1.389(8)
C3 H3A 0.9300
C4 C5 1.378(6)
C4 H4A 0.9300
C5 C6 1.372(7)
C5 C8 1.478(7)
C6 C7 1.384(8)
C6 H6A 0.9300
C7 H7A 0.9300
C9 C10 1.432(7)
C10 C15 1.385(7)
C10 C11 1.392(7)
C11 C12 1.360(8)
C11 H11A 0.9300
C12 C13 1.382(9)
C12 H12A 0.9300
C13 C14 1.357(9)
C13 H13A 0.9300
C14 C15 1.396(9)
C14 H14A 0.9300

loop_
_geom_hbond_atom_site_label_D
_geom_hbond_atom_site_label_H
_geom_hbond_atom_site_label_A
_geom_hbond_distance_DH
_geom_hbond_distance_HA
_geom_hbond_distance_DA
_geom_hbond_angle_DHA
O2 H2A N2 0.82 1.94 2.663(5) 147

loop_
_geom_torsion_atom_site_label_1
_geom_torsion_atom_site_label_2
_geom_torsion_atom_site_label_3
_geom_torsion_atom_site_label_4
_geom_torsion
C9 O1 N1 C8 0.1(5)
C7 C2 C3 C4 0.1(8)
C1 C2 C3 C4 -180.0(5)
C2 C3 C4 C5 0.0(8)
C3 C4 C5 C6 0.2(7)
C3 C4 C5 C8 -179.9(4)
C4 C5 C6 C7 -0.6(8)
C8 C5 C6 C7 179.6(5)
C3 C2 C7 C6 -0.4(8)
C1 C2 C7 C6 179.6(5)
C5 C6 C7 C2 0.7(8)
O1 N1 C8 N2 -0.1(5)
O1 N1 C8 C5 -179.8(4)
C9 N2 C8 N1 0.1(6)
C9 N2 C8 C5 179.7(4)
C6 C5 C8 N1 4.7(7)
C4 C5 C8 N1 -175.2(5)
C6 C5 C8 N2 -174.9(5)
C4 C5 C8 N2 5.2(7)
C8 N2 C9 O1 0.0(5)
C8 N2 C9 C10 -178.5(5)
N1 O1 C9 N2 -0.1(5)
N1 O1 C9 C10 178.6(4)
N2 C9 C10 C15 -4.8(7)
O1 C9 C10 C15 176.8(5)
N2 C9 C10 C11 175.6(5)
O1 C9 C10 C11 -2.8(7)
C15 C10 C11 C12 0.7(7)
C9 C10 C11 C12 -179.7(5)
C10 C11 C12 C13 -1.4(8)
C11 C12 C13 C14 1.8(10)
C12 C13 C14 C15 -1.4(10)
C11 C10 C15 O2 -178.7(5)
C9 C10 C15 O2 1.7(7)
C11 C10 C15 C14 -0.4(7)
C9 C10 C15 C14 180.0(5)
C13 C14 C15 O2 179.1(5)
C13 C14 C15 C10 0.7(9)

loop_
_cod_related_entry_id
_cod_related_entry_database
_cod_related_entry_code
1 ChemSpider 12984420
